data_2007047
loop_
_publ_author_name
'Blake, Alexander J.'
'Lippolis, Vito'
'Parsons, Simon'
'Schr\"oder, Martin'

_publ_section_title
;
 Bis(1,4,7-trithiacyclononane-<i>S</i>,<i>S</i>',<i>S</i>'')cobalt(II)
 Bis(triiodide)
;
_journal_issue 3
_journal_name_full 'Acta Crystallographica Section C'
_journal_page_first 293
_journal_page_last 295
_journal_paper_doi 10.1107/S0108270197014418
_journal_volume 54
_journal_year 1998
_chemical_formula_iupac '[Co (C6 H12 S3)2] (I3)2'
_chemical_formula_moiety 'C12 H24 S6 Co 2+, 2I3 -'
_chemical_formula_sum 'C12 H24 Co I6 S6'
_chemical_formula_weight 1181.00
_chemical_name_systematic
;
 ?
;
_space_group_IT_number 14
_symmetry_cell_setting monoclinic
_symmetry_space_group_name_Hall '-P 2ybc'
_symmetry_space_group_name_H-M 'P 1 21/c 1'
_audit_creation_method SHELXL-97
_cell_angle_alpha 90.00
_cell_angle_beta 98.14(4)
_cell_angle_gamma 90.00
_cell_formula_units_Z 2
_cell_length_a 9.421(2)
_cell_length_b 9.081(2)
_cell_length_c 16.310(4)
_cell_measurement_reflns_used 34
_cell_measurement_temperature 150(2)
_cell_measurement_theta_max 18
_cell_measurement_theta_min 15
_cell_volume 1381.3(6)
_computing_cell_refinement DIF4
_computing_data_collection 'DIF4 (Stoe & Cie, 1992a)'
_computing_data_reduction 'REDU4 (Stoe & Cie, 1992b)'
_computing_molecular_graphics 'SHELXTL/PC (Sheldrick, 1994)'
_computing_publication_material SHELXL97
_computing_structure_refinement 'SHELXL97 (Sheldrick, 1997)'
_computing_structure_solution 'DIRDIF (Beurskens et al., 1994)'
_diffrn_ambient_temperature 150(2)
_diffrn_measured_fraction_theta_full 0.942
_diffrn_measured_fraction_theta_max 0.942
_diffrn_measurement_device_type
;
Stoe Stadi-4 four-circle diffractometer with Oxford Cryosystems
open-flow cryostat (Cosier & Glazer, 1986)
;
_diffrn_measurement_method \w-2\q
_diffrn_radiation_monochromator graphite
_diffrn_radiation_source 'fine-focus sealed tube'
_diffrn_radiation_type MoK\a
_diffrn_radiation_wavelength 0.71073
_diffrn_reflns_av_R_equivalents 0.018
_diffrn_reflns_av_sigmaI/netI 0.0178
_diffrn_reflns_limit_h_max 13
_diffrn_reflns_limit_h_min -13
_diffrn_reflns_limit_k_max 12
_diffrn_reflns_limit_k_min 0
_diffrn_reflns_limit_l_max 22
_diffrn_reflns_limit_l_min 0
_diffrn_reflns_number 5395
_diffrn_reflns_theta_full 30.01
_diffrn_reflns_theta_max 30.01
_diffrn_reflns_theta_min 2.52
_diffrn_standards_decay_% 'intensity variation: +-2%'
_diffrn_standards_interval_time 60
_diffrn_standards_number 3
_exptl_absorpt_coefficient_mu 7.781
_exptl_absorpt_correction_T_max 0.090
_exptl_absorpt_correction_T_min 0.038
_exptl_absorpt_correction_type '\y scans (North, Phillips & Mathews, 1968)'
_exptl_crystal_colour 'dark red'
_exptl_crystal_density_diffrn 2.840
_exptl_crystal_density_method 'not measured'
_exptl_crystal_description 'facetted prismatic block'
_exptl_crystal_F_000 1074
_exptl_crystal_size_max 0.51
_exptl_crystal_size_mid 0.38
_exptl_crystal_size_min 0.31
_refine_diff_density_max '1.28 e \%A^-3^ (0.72\%A from I2)'
_refine_diff_density_min -0.89
_refine_ls_extinction_coef 0.0229(5)
_refine_ls_extinction_method SHELXL97
_refine_ls_goodness_of_fit_ref 1.144
_refine_ls_hydrogen_treatment constr
_refine_ls_matrix_type full
_refine_ls_number_parameters 116
_refine_ls_number_reflns 4023
_refine_ls_number_restraints 0
_refine_ls_restrained_S_all 1.144
_refine_ls_R_factor_all 0.035
_refine_ls_R_factor_gt 0.031
_refine_ls_shift/su_max 0.001
_refine_ls_shift/su_mean 0.000
_refine_ls_structure_factor_coef Fsqd
_refine_ls_weighting_details 'w = 1/[\s^2^(Fo^2^)+(0.038P)^2^+2.81P] where P = (Fo^2^+2Fc^2^)/3'
_refine_ls_weighting_scheme calc
_refine_ls_wR_factor_ref 0.080
_reflns_number_gt 3621
_reflns_number_total 4023
_reflns_threshold_expression I>2\s(I)
_cod_data_source_file ab1509.cif
_cod_data_source_block s3coi3
_cod_depositor_comments
;
The following automatic conversions were performed:
'_geom_bond_publ_flag' value 'Yes' changed to 'yes' according to
'/home/saulius/struct/CIF-dictionaries/cif_core.dic' dictionary named
'cif_core.dic' version 2.4.1 from 2010-06-29 (5 times).

Automatic conversion script
Id: cif_fix_enum 1527 2010-12-29 10:47:43Z saulius 

The following automatic conversions were performed:

'_refine_ls_weighting_scheme' value 'calc w =
1/[\s^2^(Fo^2^)+(0.038P)^2^+2.81P] where P = (Fo^2^+2Fc^2^)/3' was
changed to 'calc'. New tag '_refine_ls_weighting_details' was
created. The value of the new tag was set to 'w =
1/[\s^2^(Fo^2^)+(0.038P)^2^+2.81P] where P = (Fo^2^+2Fc^2^)/3'.

Automatic conversion script
Id: cif_fix_values 3143 2015-03-26 13:38:13Z robertas 
;
_cod_original_cell_volume 1381.2(6)
_cod_original_sg_symbol_H-M 'P 21/c'
_cod_database_code 2007047

loop_
_symmetry_equiv_pos_as_xyz
'x, y, z'
'-x, y+1/2, -z+1/2'
'-x, -y, -z'
'x, -y-1/2, z-1/2'

loop_
_atom_site_label
_atom_site_fract_x
_atom_site_fract_y
_atom_site_fract_z
_atom_site_U_iso_or_equiv
_atom_site_adp_type
_atom_site_calc_flag
_atom_site_refinement_flags
_atom_site_occupancy
_atom_site_disorder_assembly
_atom_site_disorder_group
_atom_site_type_symbol
Co .5 1 .5 .01852(14) Uani d S 1 . . Co
S1 .51003(10) 1.12230(10) .37928(5) .02383(18) Uani d . 1 . . S
C2 .4442(4) .9903(4) .2980(2) .0253(7) Uani d . 1 . . C
H2A .3398 1.0045 .2819 .030 Uiso calc R 1 . . H
H2B .4917 1.0093 .2487 .030 Uiso calc R 1 . . H
C3 .4724(4) .8337(4) .3259(2) .0257(7) Uani d . 1 . . C
H3A .5762 .8131 .3289 .031 Uiso calc R 1 . . H
H3B .4206 .7666 .2841 .031 Uiso calc R 1 . . H
S4 .41735(10) .79450(10) .42623(6) .02514(18) Uani d . 1 . . S
C5 .2239(4) .8200(4) .4037(2) .0259(7) Uani d . 1 . . C
H5A .2008 .8718 .3501 .031 Uiso calc R 1 . . H
H5B .1768 .7223 .3982 .031 Uiso calc R 1 . . H
C6 .1644(4) .9073(4) .4704(2) .0248(7) Uani d . 1 . . C
H6A .1706 .8461 .5210 .030 Uiso calc R 1 . . H
H6B .0617 .9276 .4516 .030 Uiso calc R 1 . . H
S7 .25574(11) 1.08092(11) .49669(6) .02646(19) Uani d . 1 . . S
C8 .2245(4) 1.1817(5) .3993(2) .0279(7) Uani d . 1 . . C
H8A .1830 1.1141 .3547 .033 Uiso calc R 1 . . H
H8B .1539 1.2610 .4039 .033 Uiso calc R 1 . . H
C9 .3603(4) 1.2487(4) .3763(2) .0261(7) Uani d . 1 . . C
H9A .3894 1.3314 .4145 .031 Uiso calc R 1 . . H
H9B .3391 1.2900 .3197 .031 Uiso calc R 1 . . H
I1 1.27995(3) .99789(3) .062565(17) .03135(9) Uani d . 1 . . I
I2 1.05971(3) 1.01399(3) .169293(15) .02628(8) Uani d . 1 . . I
I3 .84395(3) 1.03154(4) .282964(18) .03375(9) Uani d . 1 . . I

loop_
_atom_site_aniso_label
_atom_site_aniso_U_11
_atom_site_aniso_U_22
_atom_site_aniso_U_33
_atom_site_aniso_U_12
_atom_site_aniso_U_13
_atom_site_aniso_U_23
Co .0185(3) .0201(3) .0164(3) .0001(2) .0002(2) -.0003(2)
S1 .0232(4) .0247(4) .0227(4) -.0001(3) .0002(3) -.0005(3)
C2 .0257(17) .0337(19) .0151(15) -.0016(14) -.0011(12) -.0027(12)
C3 .0278(17) .0274(17) .0220(16) .0002(14) .0038(13) -.0025(13)
S4 .0235(4) .0272(4) .0250(4) .0016(3) .0043(3) .0024(3)
C5 .0207(16) .0303(18) .0254(17) -.0034(13) -.0006(13) -.0040(14)
C6 .0199(15) .0276(17) .0266(17) -.0034(13) .0028(12) -.0018(13)
S7 .0310(5) .0261(4) .0216(4) -.0023(3) .0015(3) -.0004(3)
C8 .0253(17) .0327(19) .0246(17) .0026(14) .0002(13) .0021(14)
C9 .0284(17) .0251(16) .0239(16) .0027(13) .0004(13) .0019(13)
I1 .03419(16) .03075(15) .02969(15) .00173(9) .00651(10) -.00006(9)
I2 .02355(13) .02741(13) .02627(14) .00068(8) -.00206(9) .00004(8)
I3 .02624(14) .04402(17) .03090(15) -.00403(10) .00376(10) -.00185(11)

loop_
_atom_type_symbol
_atom_type_description
_atom_type_scat_dispersion_real
_atom_type_scat_dispersion_imag
_atom_type_scat_source
C C 0.0033 0.0016 'International Tables Vol C Tables 4.2.6.8 and 6.1.1.4'
H H 0.0000 0.0000 'International Tables Vol C Tables 4.2.6.8 and 6.1.1.4'
Co Co 0.3494 0.9721 'International Tables Vol C Tables 4.2.6.8 and 6.1.1.4'
I I -0.4742 1.8119 'International Tables Vol C Tables 4.2.6.8 and 6.1.1.4'
S S 0.1246 0.1234 'International Tables Vol C Tables 4.2.6.8 and 6.1.1.4'

loop_
_geom_angle_atom_site_label_1
_geom_angle_atom_site_label_2
_geom_angle_atom_site_label_3
_geom_angle_site_symmetry_1
_geom_angle_site_symmetry_3
_geom_angle
_geom_angle_publ_flag
S1 Co S1 . 3_676 180.0 ?
S1 Co S4 . . 89.76(4) yes
S1 Co S4 3_676 . 90.24(4) ?
S1 Co S4 . 3_676 90.24(4) ?
S1 Co S4 3_676 3_676 89.76(4) ?
S4 Co S4 . 3_676 180.0 ?
S1 Co S7 . 3_676 90.67(5) ?
S1 Co S7 3_676 3_676 89.33(5) ?
S4 Co S7 . 3_676 90.91(4) ?
S4 Co S7 3_676 3_676 89.09(4) ?
S1 Co S7 . . 89.33(5) yes
S1 Co S7 3_676 . 90.67(5) ?
S4 Co S7 . . 89.09(4) yes
S4 Co S7 3_676 . 90.91(4) ?
S7 Co S7 3_676 . 180.0 ?
C9 S1 C2 . . 102.27(18) ?
C9 S1 Co . . 101.81(13) ?
C2 S1 Co . . 104.83(13) ?
C3 C2 S1 . . 111.9(3) ?
C2 C3 S4 . . 113.3(3) ?
C3 S4 C5 . . 101.43(18) ?
C3 S4 Co . . 101.16(13) ?
C5 S4 Co . . 104.94(13) ?
C6 C5 S4 . . 112.5(3) ?
C5 C6 S7 . . 114.4(3) ?
C6 S7 C8 . . 102.57(19) ?
C6 S7 Co . . 99.17(13) ?
C8 S7 Co . . 102.04(13) ?
C9 C8 S7 . . 112.4(3) ?
C8 C9 S1 . . 114.9(3) ?
I1 I2 I3 . . 177.934(12) yes

loop_
_geom_bond_atom_site_label_1
_geom_bond_atom_site_label_2
_geom_bond_site_symmetry_2
_geom_bond_distance
_geom_bond_publ_flag
Co S1 . 2.2742(10) yes
Co S1 3_676 2.2742(10) ?
Co S4 . 2.2959(11) yes
Co S4 3_676 2.2959(11) ?
Co S7 3_676 2.4088(11) ?
Co S7 . 2.4088(11) yes
S1 C9 . 1.814(4) ?
S1 C2 . 1.829(4) ?
C2 C3 . 1.505(5) ?
C3 S4 . 1.820(4) ?
S4 C5 . 1.822(4) ?
C5 C6 . 1.516(5) ?
C6 S7 . 1.818(4) ?
S7 C8 . 1.821(4) ?
C8 C9 . 1.511(5) ?
I1 I2 . 2.8946(10) yes
I2 I3 . 2.9430(11) yes

loop_
_geom_torsion_atom_site_label_1
_geom_torsion_atom_site_label_2
_geom_torsion_atom_site_label_3
_geom_torsion_atom_site_label_4
_geom_torsion_site_symmetry_1
_geom_torsion
S1 Co S1 C9 3_676 -2E1(10)
S4 Co S1 C9 . 107.62(14)
S4 Co S1 C9 3_676 -72.38(14)
S7 Co S1 C9 3_676 -161.48(13)
S7 Co S1 C9 . 18.52(13)
S1 Co S1 C2 3_676 -13E1(10)
S4 Co S1 C2 . 1.36(14)
S4 Co S1 C2 3_676 -178.64(14)
S7 Co S1 C2 3_676 92.26(14)
S7 Co S1 C2 . -87.74(14)
C9 S1 C2 C3 . -134.0(3)
Co S1 C2 C3 . -28.1(3)
S1 C2 C3 S4 . 48.9(4)
C2 C3 S4 C5 . 64.5(3)
C2 C3 S4 Co . -43.5(3)
S1 Co S4 C3 . 19.46(13)
S1 Co S4 C3 3_676 -160.54(13)
S4 Co S4 C3 3_676 -17E1(10)
S7 Co S4 C3 3_676 -71.20(13)
S7 Co S4 C3 . 108.80(13)
S1 Co S4 C5 . -85.70(14)
S1 Co S4 C5 3_676 94.30(14)
S4 Co S4 C5 3_676 8E1(10)
S7 Co S4 C5 3_676 -176.37(13)
S7 Co S4 C5 . 3.63(13)
C3 S4 C5 C6 . -135.7(3)
Co S4 C5 C6 . -30.7(3)
S4 C5 C6 S7 . 51.7(4)
C5 C6 S7 C8 . 61.7(3)
C5 C6 S7 Co . -42.9(3)
S1 Co S7 C6 . 107.52(13)
S1 Co S7 C6 3_676 -72.48(13)
S4 Co S7 C6 . 17.75(13)
S4 Co S7 C6 3_676 -162.25(13)
S7 Co S7 C6 3_676 -9E1(10)
S1 Co S7 C8 . 2.47(14)
S1 Co S7 C8 3_676 -177.53(14)
S4 Co S7 C8 . -87.30(14)
S4 Co S7 C8 3_676 92.70(14)
S7 Co S7 C8 3_676 17E1(10)
C6 S7 C8 C9 . -131.4(3)
Co S7 C8 C9 . -29.0(3)
S7 C8 C9 S1 . 50.7(4)
C2 S1 C9 C8 . 64.2(3)
Co S1 C9 C8 . -44.0(3)
